data_2105572
loop_
_publ_author_name
'Valente, E. J.'
'Martin, S. B.'
'Sullivan, L. D.'

_publ_section_title
;
 Pseudoacids. II. 2-Acylbenzoic Acid Derivatives
;
_journal_issue 3
_journal_name_full 'Acta Crystallographica Section B'
_journal_page_first 264
_journal_page_last 276
_journal_paper_doi 10.1107/S0108768197012020
_journal_volume 54
_journal_year 1998
_chemical_formula_sum 'C8 H5 Cl O2'
_chemical_formula_weight 168.57
_chemical_name_common 'o-formylbenzoyl chloride'
_chemical_name_systematic
;
3-chloro-1(3H)-isobenzofuranone
;
_space_group_IT_number 61
_symmetry_cell_setting orthorhombic
_symmetry_space_group_name_Hall '-P 2ac 2ab'
_symmetry_space_group_name_H-M 'P b c a'
_audit_creation_method SHELXL
_cell_angle_alpha 90.00
_cell_angle_beta 90.00
_cell_angle_gamma 90.00
_cell_formula_units_Z 8
_cell_length_a 11.616(5)
_cell_length_b 8.120(3)
_cell_length_c 15.640(9)
_cell_measurement_reflns_used 49
_cell_measurement_temperature 294(2)
_cell_measurement_theta_max 54
_cell_measurement_theta_min 30
_cell_volume 1475.2(12)
_computing_cell_refinement 'P3 (Siemens Analytical Xray Inst. Inc.)'
_computing_data_collection 'P3 (Siemens Analytical Xray Inst. Inc.)'
_computing_data_reduction 'XDISK (Siemens Analytical Xray Inst. Inc.)'
_computing_molecular_graphics 'XP (Siemens Analytical Xray Inst. Inc.)'
_computing_publication_material 'SHELXL-93 (Sheldrick, 1993)'
_computing_structure_refinement 'SHELXL-93 (Sheldrick, 1993)'
_computing_structure_solution 'SHELXS-86 (Sheldrick, 1990)'
_diffrn_ambient_temperature 294(2)
_diffrn_measurement_device 'scintillation counter'
_diffrn_measurement_method \w
_diffrn_radiation_monochromator graphite
_diffrn_radiation_source 'normal-normal sealed tube'
_diffrn_radiation_type MoK\a
_diffrn_radiation_wavelength 0.71073
_diffrn_reflns_av_R_equivalents 0.0195
_diffrn_reflns_av_sigmaI/netI 0.0417
_diffrn_reflns_limit_h_max 16
_diffrn_reflns_limit_h_min 0
_diffrn_reflns_limit_k_max 11
_diffrn_reflns_limit_k_min 0
_diffrn_reflns_limit_l_max 0
_diffrn_reflns_limit_l_min -22
_diffrn_reflns_number 2684
_diffrn_reflns_theta_max 30.00
_diffrn_reflns_theta_min 2.60
_diffrn_standards_decay_% 0.(2)
_diffrn_standards_interval_count 97
_diffrn_standards_interval_time 90
_diffrn_standards_number 3
_exptl_absorpt_coefficient_mu 0.455
_exptl_absorpt_correction_type none
_exptl_crystal_colour colorless
_exptl_crystal_density_diffrn 1.518
_exptl_crystal_density_meas ?
_exptl_crystal_description prism
_exptl_crystal_F_000 688
_exptl_crystal_size_max 0.80
_exptl_crystal_size_mid 0.40
_exptl_crystal_size_min 0.40
_refine_diff_density_max 0.250
_refine_diff_density_min -0.201
_refine_ls_extinction_coef 0.016(3)
_refine_ls_extinction_method SHELXL
_refine_ls_goodness_of_fit_all 0.869
_refine_ls_goodness_of_fit_obs 1.139
_refine_ls_hydrogen_treatment 'H atoms fixed, calculated'
_refine_ls_matrix_type full
_refine_ls_number_parameters 101
_refine_ls_number_reflns 2153
_refine_ls_number_restraints 0
_refine_ls_restrained_S_all 0.869
_refine_ls_restrained_S_obs 1.139
_refine_ls_R_factor_all 0.0683
_refine_ls_R_factor_obs 0.0435
_refine_ls_shift/esd_max 0.001
_refine_ls_shift/esd_mean 0.000
_refine_ls_structure_factor_coef Fsqd
_refine_ls_weighting_details 'w = 1/[\s^2^(Fo^2^)+(0.0731P)^2^+0.0000P] where P=(Fo^2^+2Fc^2^)/3'
_refine_ls_weighting_scheme calc
_refine_ls_wR_factor_all 0.1207
_refine_ls_wR_factor_obs 0.1164
_reflns_number_observed 1204
_reflns_number_total 2153
_reflns_observed_criterion >2sigma(I)
_cod_data_source_file fr0002.cif
_cod_data_source_block 1
_cod_depositor_comments
;
The following automatic conversions were performed:

'_exptl_crystal_density_meas' value 'not measured' was changed to '?'
- the value is perceived as not measured.

Automatic conversion script
Id: cif_fix_values 3008 2015-01-20 13:52:24Z robertas 

The following automatic conversions were performed:

'_refine_ls_weighting_scheme' value 'w =
1/[\s^2^(Fo^2^)+(0.0731P)^2^+0.0000P] where P=(Fo^2^+2Fc^2^)/3' was
changed to 'calc'. New tag '_refine_ls_weighting_details' was
created. The value of the new tag was set to 'w =
1/[\s^2^(Fo^2^)+(0.0731P)^2^+0.0000P] where P=(Fo^2^+2Fc^2^)/3'.

Automatic conversion script
Id: cif_fix_values 3143 2015-03-26 13:38:13Z robertas 
;
_cod_database_code 2105572

loop_
_symmetry_equiv_pos_as_xyz
'x, y, z'
'-x+1/2, -y, z+1/2'
'-x, y+1/2, -z+1/2'
'x+1/2, -y+1/2, -z'
'-x, -y, -z'
'x-1/2, y, -z-1/2'
'x, -y-1/2, z-1/2'
'-x-1/2, y-1/2, z'

loop_
_atom_site_aniso_label
_atom_site_aniso_U_11
_atom_site_aniso_U_22
_atom_site_aniso_U_33
_atom_site_aniso_U_12
_atom_site_aniso_U_13
_atom_site_aniso_U_23
Cl 0.0849(4) 0.0841(4) 0.0698(3) -0.0163(3) 0.0358(2) -0.0232(3)
O1 0.0740(8) 0.0957(11) 0.0918(10) 0.0133(9) -0.0164(7) 0.0308(8)
O2 0.0837(8) 0.0751(9) 0.0303(5) -0.0061(7) -0.0067(5) -0.0012(5)
C1 0.0540(9) 0.0616(10) 0.0465(8) -0.0043(9) -0.0067(7) 0.0115(8)
C3 0.0705(11) 0.0485(9) 0.0428(8) -0.0085(8) 0.0127(7) -0.0088(7)
C3A 0.0500(8) 0.0444(8) 0.0340(7) -0.0069(7) 0.0006(6) 0.0036(6)
C4 0.0586(10) 0.0817(14) 0.0622(10) -0.0014(10) -0.0071(8) 0.0305(11)
C5 0.0855(13) 0.129(2) 0.0411(10) -0.043(2) -0.0231(10) 0.0337(11)
C6 0.0987(15) 0.110(2) 0.0309(8) -0.0465(15) 0.0096(9) -0.0130(10)
C7 0.0752(10) 0.0604(11) 0.0502(10) -0.0114(10) 0.0202(9) -0.0151(8)
C7A 0.0483(8) 0.0437(8) 0.0334(7) -0.0076(7) 0.0037(6) -0.0010(6)

loop_
_atom_site_label
_atom_site_fract_x
_atom_site_fract_y
_atom_site_fract_z
_atom_site_U_iso_or_equiv
_atom_site_thermal_displace_type
_atom_site_calc_flag
_atom_site_refinement_flags
_atom_site_occupancy
_atom_site_type_symbol
Cl 0.28256(5) 0.09827(7) 0.80148(3) 0.0796(2) Uani d . 1 Cl
O1 -0.06586(12) 0.3491(2) 0.83822(10) 0.0872(5) Uani d . 1 O
O2 0.06026(11) 0.1532(2) 0.80272(6) 0.0630(4) Uani d . 1 O
C1 0.00561(14) 0.2525(2) 0.86085(10) 0.0540(4) Uani d . 1 C
C3 0.14249(15) 0.0531(2) 0.84315(9) 0.0539(4) Uani d . 1 C
H3 0.12396(15) -0.0634(2) 0.83431(9) 0.065 Uiso calc R 1 H
C3A 0.13495(13) 0.0955(2) 0.93616(9) 0.0428(4) Uani d . 1 C
C4 0.1960(2) 0.0379(3) 1.00543(12) 0.0675(6) Uani d . 1 C
H4 0.2525(2) -0.0425(3) 0.99978(12) 0.081 Uiso calc R 1 H
C5 0.1685(2) 0.1069(3) 1.08462(12) 0.0851(8) Uani d . 1 C
H5 0.2087(2) 0.0725(3) 1.13288(12) 0.102 Uiso calc R 1 H
C6 0.0841(2) 0.2239(3) 1.09338(10) 0.0799(7) Uani d . 1 C
H6 0.0674(2) 0.2662(3) 1.14724(10) 0.096 Uiso calc R 1 H
C7 0.0247(2) 0.2785(2) 1.02432(10) 0.0619(5) Uani d . 1 C
H7 -0.0329(2) 0.3573(2) 1.02993(10) 0.074 Uiso calc R 1 H
C7A 0.05244(12) 0.2137(2) 0.94554(8) 0.0418(4) Uani d . 1 C

loop_
_atom_type_symbol
_atom_type_description
_atom_type_scat_dispersion_real
_atom_type_scat_dispersion_imag
_atom_type_scat_source
C C 0.0033 0.0016 'International Tables Vol C Tables 4.2.6.8 and 6.1.1.4'
H H 0.0000 0.0000 'International Tables Vol C Tables 4.2.6.8 and 6.1.1.4'
O O 0.0106 0.0060 'International Tables Vol C Tables 4.2.6.8 and 6.1.1.4'
Cl Cl 0.1484 0.1585 'International Tables Vol C Tables 4.2.6.8 and 6.1.1.4'

loop_
_geom_angle_atom_site_label_1
_geom_angle_atom_site_label_2
_geom_angle_atom_site_label_3
_geom_angle
C1 O2 C3 110.90(12)
O1 C1 O2 120.7(2)
O1 C1 C7A 131.7(2)
O2 C1 C7A 107.53(14)
O2 C3 C3A 105.33(13)
O2 C3 Cl 109.59(11)
C3A C3 Cl 111.07(12)
C7A C3A C4 121.1(2)
C7A C3A C3 107.90(13)
C4 C3A C3 131.0(2)
C3A C4 C5 116.4(2)
C6 C5 C4 122.0(2)
C7 C6 C5 120.7(2)
C6 C7 C7A 118.0(2)
C3A C7A C7 121.94(14)
C3A C7A C1 108.33(13)
C7 C7A C1 129.7(2)

loop_
_geom_bond_atom_site_label_1
_geom_bond_atom_site_label_2
_geom_bond_distance
Cl C3 1.791(2)
O1 C1 1.196(2)
O2 C1 1.371(2)
O2 C3 1.405(2)
C1 C7A 1.466(2)
C3 C3A 1.498(2)
C3A C7A 1.364(2)
C3A C4 1.377(2)
C4 C5 1.396(3)
C5 C6 1.373(3)
C6 C7 1.356(3)
C7 C7A 1.378(2)

loop_
_geom_torsion_atom_site_label_1
_geom_torsion_atom_site_label_2
_geom_torsion_atom_site_label_3
_geom_torsion_atom_site_label_4
_geom_torsion
C3 O2 C1 O1 178.5(2)
C3 O2 C1 C7A -1.3(2)
C1 O2 C3 C3A 0.9(2)
C1 O2 C3 Cl -118.66(12)
O2 C3 C3A C7A -0.1(2)
Cl C3 C3A C7A 118.42(13)
O2 C3 C3A C4 -178.9(2)
Cl C3 C3A C4 -60.4(2)
C7A C3A C4 C5 0.1(3)
C3 C3A C4 C5 178.7(2)
C3A C4 C5 C6 0.9(3)
C4 C5 C6 C7 -0.8(3)
C5 C6 C7 C7A -0.4(3)
C4 C3A C7A C7 -1.3(2)
C3 C3A C7A C7 179.78(15)
C4 C3A C7A C1 178.3(2)
C3 C3A C7A C1 -0.6(2)
C6 C7 C7A C3A 1.4(2)
C6 C7 C7A C1 -178.1(2)
O1 C1 C7A C3A -178.6(2)
O2 C1 C7A C3A 1.2(2)
O1 C1 C7A C7 1.0(3)
O2 C1 C7A C7 -179.3(2)
